data_8103925
loop_
_publ_author_name
'Spina, L.'
'Belin, C.'
'Jia, Y.-Z.'
'Ducourant, M.B.'
'Tillard, M.'

_publ_section_title
;
 Compositional and structural variations in the ternary system Li - Al -
 Si
;
_journal_name_full 'Zeitschrift fuer Kristallographie (149,1979-)'
_journal_page_first 740
_journal_page_last 746
_journal_volume 218
_journal_year 2003
_chemical_formula_sum 'Al1.96 Li18.3 Si6.04'
_chemical_name_systematic 'Li18.3 Al1.96 Si6.04'
_space_group_IT_number 141
_symmetry_space_group_name_Hall '-I 4bd 2'
_symmetry_space_group_name_H-M 'I 41/a m d :2'
_cell_angle_alpha 90
_cell_angle_beta 90
_cell_angle_gamma 90
_cell_formula_units_Z 1
_cell_length_a 6.179
_cell_length_b 6.179
_cell_length_c 12.201
_cell_volume 465.835
_citation_journal_id_ASTM ZEKRDZ
_cod_data_source_file Spina_ZEKRDZ_2003_1136.cif
_cod_data_source_block Al1.96Li18.3Si6.04
_cod_original_cell_volume 465.8347
_cod_database_code 8103925

loop_
_symmetry_equiv_pos_as_xyz
x,y,z
-y+1/4,x+3/4,z+1/4
-x+1/2,-y,z+1/2
y+1/4,-x+1/4,z+3/4
x,-y,-z
y+1/4,x+3/4,-z+1/4
-x+1/2,y,-z+1/2
-y+1/4,-x+1/4,-z+3/4
-x,-y,-z
y-1/4,-x-3/4,-z-1/4
x-1/2,y,-z-1/2
-y-1/4,x-1/4,-z-3/4
-x,y,z
-y-1/4,-x-3/4,z-1/4
x-1/2,-y,z-1/2
y-1/4,x-1/4,z-3/4
x+1/2,y+1/2,z+1/2
-y+3/4,x+5/4,z+3/4
-x+1,-y+1/2,z+1
y+3/4,-x+3/4,z+5/4
x+1/2,-y+1/2,-z+1/2
y+3/4,x+5/4,-z+3/4
-x+1,y+1/2,-z+1
-y+3/4,-x+3/4,-z+5/4
-x+1/2,-y+1/2,-z+1/2
y+1/4,-x-1/4,-z+1/4
x,y+1/2,-z
-y+1/4,x+1/4,-z-1/4
-x+1/2,y+1/2,z+1/2
-y+1/4,-x-1/4,z+1/4
x,-y+1/2,z
y+1/4,x+1/4,z-1/4

loop_
_atom_site_label
_atom_site_type_symbol
_atom_site_fract_x
_atom_site_fract_y
_atom_site_fract_z
_atom_site_occupancy
_atom_site_U_iso_or_equiv
Li2 Li 0 0.25 0.124 0.532 0.0
Si1 Si 0 0.75 0.125 1 0.0
Li1 Li 0.2381 0.5 0 0.8776 0.0
Si2 Si 0.5 0.75 -0.125 0.511 0.0
Al1 Al 0.2381 0.5 0 0.1224 0.0
